data_4304940
loop_
_publ_author_name
'Adam Wutkowski'
'Christian N\"ather'
'Paul K\"ogerler'
'Wolfgang Bensch'

_publ_section_title
;
[V16Sb4O42(H2O){VO(C6H14N2)2}4]: A Terminal Expansion to a Polyoxovanadate
Archetype
;
_journal_name_full 'Inorganic Chemistry'
_journal_page_first 1916
_journal_page_last 1918
_journal_paper_doi 10.1021/ic800042r
_journal_volume 47
_journal_year 2008
_chemical_formula_sum 'C54 H126 N18 O57 Sb4 V20'
_chemical_formula_weight 3445.57
_chemical_name_systematic
; 
 ? 
;
_space_group_IT_number 14
_symmetry_cell_setting monoclinic
_symmetry_space_group_name_Hall '-P 2ybc'
_symmetry_space_group_name_H-M 'P 1 21/c 1'
_atom_sites_solution_hydrogens geom
_atom_sites_solution_primary direct
_atom_sites_solution_secondary difmap
_audit_creation_method SHELXL-97
_cell_angle_alpha 90.00
_cell_angle_beta 100.004(9)
_cell_angle_gamma 90.00
_cell_formula_units_Z 2
_cell_length_a 13.6528(11)
_cell_length_b 21.0096(11)
_cell_length_c 22.8018(16)
_cell_measurement_reflns_used 8000
_cell_measurement_temperature 293(2)
_cell_measurement_theta_max 26.99
_cell_measurement_theta_min 2.56
_cell_volume 6441.0(8)
_computing_structure_refinement 'SHELXL-97 (Sheldrick, 1997)'
_computing_structure_solution 'SHELXS-97 (Sheldrick, 1990)'
_diffrn_ambient_temperature 293(2)
_diffrn_measured_fraction_theta_full 0.989
_diffrn_measured_fraction_theta_max 0.989
_diffrn_measurement_device_type 'STOE IPDS-1'
_diffrn_measurement_method 'phi scans'
_diffrn_radiation_monochromator graphite
_diffrn_radiation_source 'fine-focus sealed tube'
_diffrn_radiation_type MoK\a
_diffrn_radiation_wavelength 0.71073
_diffrn_reflns_av_R_equivalents 0.0593
_diffrn_reflns_av_sigmaI/netI 0.0439
_diffrn_reflns_limit_h_max 17
_diffrn_reflns_limit_h_min -17
_diffrn_reflns_limit_k_max 26
_diffrn_reflns_limit_k_min -26
_diffrn_reflns_limit_l_max 26
_diffrn_reflns_limit_l_min -29
_diffrn_reflns_number 41457
_diffrn_reflns_theta_full 26.99
_diffrn_reflns_theta_max 26.99
_diffrn_reflns_theta_min 2.46
_diffrn_standards_decay_% 0
_exptl_absorpt_coefficient_mu 2.279
_exptl_absorpt_correction_type none
_exptl_crystal_density_diffrn 1.777
_exptl_crystal_density_method 'not measured'
_exptl_crystal_F_000 3392
_exptl_crystal_size_max 0.2
_exptl_crystal_size_mid 0.15
_exptl_crystal_size_min 0.15
_refine_diff_density_max 1.083
_refine_diff_density_min -1.127
_refine_diff_density_rms 0.127
_refine_ls_extinction_method none
_refine_ls_goodness_of_fit_ref 1.029
_refine_ls_hydrogen_treatment constr
_refine_ls_matrix_type full
_refine_ls_number_parameters 667
_refine_ls_number_reflns 13882
_refine_ls_number_restraints 14
_refine_ls_restrained_S_all 1.029
_refine_ls_R_factor_all 0.0500
_refine_ls_R_factor_gt 0.0390
_refine_ls_shift/su_max 0.002
_refine_ls_shift/su_mean 0.000
_refine_ls_structure_factor_coef Fsqd
_refine_ls_weighting_details 'calc w=1/[\s^2^(Fo^2^)+(0.0605P)^2^+7.5030P] where P=(Fo^2^+2Fc^2^)/3'
_refine_ls_weighting_scheme calc
_refine_ls_wR_factor_gt 0.1006
_refine_ls_wR_factor_ref 0.1058
_reflns_number_gt 11503
_reflns_number_total 13882
_reflns_threshold_expression >2sigma(I)
_cod_data_source_file ic800042r-file002.cif
_cod_data_source_block aw9
_cod_database_code 4304940

loop_
_symmetry_equiv_pos_as_xyz
'x, y, z'
'-x, y+1/2, -z+1/2'
'-x, -y, -z'
'x, -y-1/2, z-1/2'

loop_
_atom_site_label
_atom_site_type_symbol
_atom_site_fract_x
_atom_site_fract_y
_atom_site_fract_z
_atom_site_U_iso_or_equiv
_atom_site_adp_type
_atom_site_occupancy
_atom_site_symmetry_multiplicity
_atom_site_calc_flag
_atom_site_refinement_flags
_atom_site_disorder_assembly
_atom_site_disorder_group
Sb1 Sb 0.323998(17) 0.408483(12) 0.649461(10) 0.01961(7) Uani 1 1 d . . .
Sb2 Sb 0.350914(18) 0.296998(11) 0.536222(11) 0.02206(7) Uani 1 1 d . . .
V1 V 0.57873(4) 0.32583(3) 0.49690(3) 0.01931(13) Uani 1 1 d . . .
V2 V 0.57624(4) 0.37062(3) 0.62250(3) 0.01751(12) Uani 1 1 d . . .
V3 V 0.53445(4) 0.49948(3) 0.67045(3) 0.01733(12) Uani 1 1 d . . .
V4 V 0.46877(5) 0.62695(3) 0.62551(3) 0.02000(13) Uani 1 1 d . . .
V5 V 0.29012(4) 0.55372(3) 0.57979(3) 0.01782(12) Uani 1 1 d . . .
V6 V 0.22646(4) 0.44782(3) 0.49327(3) 0.01781(13) Uani 1 1 d . . .
V7 V 0.73091(4) 0.44991(3) 0.58593(3) 0.01638(12) Uani 1 1 d . . .
V8 V 0.66608(4) 0.62031(3) 0.59430(3) 0.01826(13) Uani 1 1 d . . .
V9 V 0.99347(5) 0.41347(4) 0.63553(4) 0.03239(17) Uani 1 1 d . E .
V10 V 0.53887(6) 0.75456(3) 0.72766(3) 0.03161(16) Uani 1 1 d . . .
O1 O 0.3040(2) 0.32639(13) 0.60740(12) 0.0248(6) Uani 1 1 d . . .
O2 O 0.46517(18) 0.41840(12) 0.64372(13) 0.0234(5) Uani 1 1 d . . .
O3 O 0.3040(2) 0.36971(13) 0.48769(12) 0.0255(6) Uani 1 1 d . . .
O4 O 0.48777(19) 0.32619(13) 0.55762(12) 0.0251(6) Uani 1 1 d . . .
O5 O 0.2827(2) 0.45966(13) 0.57718(12) 0.0242(6) Uani 1 1 d . . .
O6 O 0.65402(18) 0.37543(12) 0.56040(11) 0.0222(5) Uani 1 1 d . . .
O7 O 0.46074(19) 0.33538(12) 0.43338(12) 0.0224(5) Uani 1 1 d . . .
O8 O 0.36176(19) 0.62778(12) 0.56111(12) 0.0227(5) Uani 1 1 d . . .
O9 O 0.6189(2) 0.25433(14) 0.49730(15) 0.0368(7) Uani 1 1 d . . .
O10 O 0.63856(17) 0.45229(12) 0.64178(11) 0.0199(5) Uani 1 1 d . . .
O11 O 0.6223(2) 0.31960(14) 0.67348(13) 0.0319(6) Uani 1 1 d . . .
O12 O 0.40916(18) 0.54615(12) 0.64212(11) 0.0203(5) Uani 1 1 d . . .
O13 O 0.58787(18) 0.57960(12) 0.64639(12) 0.0214(5) Uani 1 1 d . . .
O14 O 0.5532(2) 0.49690(15) 0.74204(13) 0.0338(7) Uani 1 1 d . . .
O15 O 0.24319(18) 0.53898(12) 0.49495(11) 0.0204(5) Uani 1 1 d . . .
O16 O 0.1996(2) 0.57720(15) 0.61135(14) 0.0326(7) Uani 1 1 d . . .
O17 O 0.1092(2) 0.43038(16) 0.48385(14) 0.0343(7) Uani 1 1 d . . .
O18 O 0.73148(18) 0.54098(12) 0.58232(11) 0.0217(5) Uani 1 1 d . . .
O19 O 0.83806(18) 0.42796(14) 0.62529(12) 0.0244(6) Uani 1 1 d . . .
O20 O 0.7382(2) 0.66933(15) 0.63568(14) 0.0332(7) Uani 1 1 d . . .
O21 O 1.1104(2) 0.3996(2) 0.6443(2) 0.0594(11) Uani 1 1 d . . .
O22 O 0.4581(2) 0.68203(14) 0.67699(13) 0.0304(6) Uani 1 1 d . . .
O23 O 0.5952(3) 0.81134(16) 0.76642(16) 0.0480(9) Uani 1 1 d . . .
N1 N 0.4863(3) 0.70836(19) 0.79906(18) 0.0428(10) Uani 1 1 d . . .
H1N H 0.4585 0.7368 0.8207 0.051 Uiso 1 1 calc R . .
H2N H 0.4403 0.6789 0.7849 0.051 Uiso 1 1 calc R . .
N2 N 0.6530(3) 0.6855(2) 0.74938(17) 0.0391(9) Uani 1 1 d . . .
H3N H 0.6602 0.6637 0.7164 0.047 Uiso 1 1 calc R . .
H4N H 0.7110 0.7051 0.7633 0.047 Uiso 1 1 calc R . .
C1 C 0.5733(5) 0.6777(2) 0.8363(2) 0.0477(13) Uani 1 1 d . . .
H1 H 0.6175 0.7114 0.8553 0.057 Uiso 1 1 calc R . .
C2 C 0.5458(6) 0.6351(3) 0.8855(3) 0.0683(19) Uani 1 1 d . . .
H2A H 0.5150 0.6606 0.9127 0.082 Uiso 1 1 calc R . .
H2B H 0.4981 0.6032 0.8680 0.082 Uiso 1 1 calc R . .
C3 C 0.6378(8) 0.6024(4) 0.9195(3) 0.096(3) Uani 1 1 d . . .
H3A H 0.6823 0.6341 0.9405 0.116 Uiso 1 1 calc R . .
H3B H 0.6185 0.5737 0.9487 0.116 Uiso 1 1 calc R . .
C4 C 0.6917(8) 0.5654(4) 0.8775(4) 0.095(3) Uani 1 1 d . . .
H4A H 0.7521 0.5472 0.8999 0.114 Uiso 1 1 calc R . .
H4B H 0.6497 0.5307 0.8599 0.114 Uiso 1 1 calc R . .
C5 C 0.7174(5) 0.6070(3) 0.8292(3) 0.0647(17) Uani 1 1 d . . .
H5A H 0.7475 0.5812 0.8019 0.078 Uiso 1 1 calc R . .
H5B H 0.7661 0.6383 0.8467 0.078 Uiso 1 1 calc R . .
C6 C 0.6281(4) 0.6409(2) 0.7950(2) 0.0460(12) Uani 1 1 d . . .
H6 H 0.5827 0.6087 0.7746 0.055 Uiso 1 1 calc R . .
N11 N 0.4098(3) 0.8101(2) 0.69526(19) 0.0431(10) Uani 1 1 d . . .
H5N H 0.3547 0.7869 0.6961 0.052 Uiso 1 1 calc R . .
H6N H 0.4081 0.8445 0.7186 0.052 Uiso 1 1 calc R . .
N12 N 0.5780(3) 0.78529(18) 0.64637(18) 0.0379(9) Uani 1 1 d . . .
H7N H 0.6435 0.7942 0.6515 0.046 Uiso 1 1 calc R . .
H8N H 0.5646 0.7546 0.6186 0.046 Uiso 1 1 calc R . .
C11 C 0.4128(5) 0.8305(3) 0.6334(3) 0.0525(13) Uani 1 1 d . . .
H11 H 0.3882 0.7950 0.6069 0.063 Uiso 1 1 calc R . .
C12 C 0.3465(6) 0.8881(3) 0.6142(3) 0.0640(17) Uani 1 1 d . . .
H12A H 0.2778 0.8770 0.6151 0.077 Uiso 1 1 calc R . .
H12B H 0.3650 0.9226 0.6422 0.077 Uiso 1 1 calc R . .
C13 C 0.3556(7) 0.9099(4) 0.5526(4) 0.086(2) Uani 1 1 d . . .
H13A H 0.3175 0.9487 0.5435 0.103 Uiso 1 1 calc R . .
H13B H 0.3279 0.8778 0.5240 0.103 Uiso 1 1 calc R . .
C14 C 0.4629(8) 0.9222(4) 0.5468(4) 0.096(3) Uani 1 1 d . . .
H14A H 0.4658 0.9332 0.5059 0.116 Uiso 1 1 calc R . .
H14B H 0.4877 0.9582 0.5716 0.116 Uiso 1 1 calc R . .
C15 C 0.5291(6) 0.8657(3) 0.5646(3) 0.0633(17) Uani 1 1 d . . .
H15A H 0.5976 0.8773 0.5639 0.076 Uiso 1 1 calc R . .
H15B H 0.5110 0.8315 0.5362 0.076 Uiso 1 1 calc R . .
C16 C 0.5197(5) 0.8424(3) 0.6273(3) 0.0534(14) Uani 1 1 d . . .
H16 H 0.5447 0.8765 0.6552 0.064 Uiso 1 1 calc R . .
N21 N 0.9568(3) 0.39059(19) 0.54469(18) 0.0344(8) Uani 1 1 d . . .
H9N H 0.8977 0.4079 0.5291 0.041 Uiso 1 1 calc R . .
H10N H 1.0032 0.4062 0.5250 0.041 Uiso 1 1 calc R . .
N22 N 0.9510(3) 0.3166(2) 0.6441(2) 0.0532(12) Uani 1 1 d . . .
H11N H 1.0048 0.2934 0.6593 0.064 Uiso 1 1 calc R . .
H12N H 0.9070 0.3141 0.6692 0.064 Uiso 1 1 calc R . .
C21 C 0.9519(6) 0.3206(3) 0.5387(3) 0.0660(17) Uani 1 1 d . B .
H21 H 1.0212 0.3063 0.5459 0.079 Uiso 1 1 calc R . .
C22 C 0.9095(7) 0.2991(4) 0.4752(4) 0.086(3) Uani 1 1 d . . .
H22A H 0.9589 0.3054 0.4499 0.104 Uiso 0.50 1 calc PR A 1
H22B H 0.8517 0.3247 0.4596 0.104 Uiso 0.50 1 calc PR A 1
H22C H 0.8390 0.3089 0.4659 0.104 Uiso 0.50 1 d PR A 2
H22D H 0.9428 0.3214 0.4470 0.104 Uiso 0.50 1 d PR A 2
C23 C 0.8778(18) 0.2242(12) 0.4741(12) 0.104(7) Uiso 0.50 1 d P B 1
H23A H 0.8223 0.2184 0.4417 0.125 Uiso 0.50 1 calc PR B 1
H23B H 0.9330 0.1996 0.4644 0.125 Uiso 0.50 1 calc PR B 1
C24 C 0.8471(15) 0.1938(10) 0.5330(9) 0.094(6) Uiso 0.50 1 d P B 1
H24A H 0.7774 0.2024 0.5336 0.113 Uiso 0.50 1 calc PR B 1
H24B H 0.8561 0.1480 0.5326 0.113 Uiso 0.50 1 calc PR B 1
C25 C 0.9038(7) 0.2188(3) 0.5823(5) 0.099(3) Uani 1 1 d . . .
H25A H 0.9713 0.2035 0.5844 0.118 Uiso 0.50 1 calc PR B 1
H25B H 0.8797 0.2024 0.6170 0.118 Uiso 0.50 1 calc PR B 1
H25C H 0.8531 0.2022 0.6032 0.118 Uiso 0.50 1 d PR B 2
H25D H 0.9675 0.2012 0.6007 0.118 Uiso 0.50 1 d PR B 2
C26 C 0.9068(5) 0.2916(3) 0.5866(3) 0.0660(18) Uani 1 1 d . B .
H26 H 0.8373 0.3056 0.5797 0.079 Uiso 1 1 calc R . .
C23' C 0.9214(16) 0.2279(10) 0.4703(9) 0.085(5) Uiso 0.50 1 d P B 2
H23C H 0.8917 0.2141 0.4306 0.103 Uiso 0.50 1 calc PR B 2
H23D H 0.9915 0.2173 0.4766 0.103 Uiso 0.50 1 calc PR B 2
C24' C 0.8768(12) 0.1971(8) 0.5114(8) 0.068(4) Uiso 0.50 1 d P B 2
H24C H 0.8923 0.1522 0.5093 0.082 Uiso 0.50 1 calc PR B 2
H24D H 0.8054 0.2013 0.4990 0.082 Uiso 0.50 1 calc PR B 2
N31 N 1.0038(3) 0.51352(19) 0.62380(18) 0.0359(8) Uani 1 1 d D . .
H13N H 1.0669 0.5247 0.6222 0.043 Uiso 0.60 1 calc PR C 1
H14N H 0.9648 0.5256 0.5896 0.043 Uiso 0.60 1 calc PR C 1
H15N H 1.0554 0.5218 0.6052 0.043 Uiso 0.40 1 d PR C 2
H16N H 0.9481 0.5273 0.6002 0.043 Uiso 0.40 1 d PR C 2
N32 N 0.9859(4) 0.4436(3) 0.7233(2) 0.0604(14) Uani 1 1 d D . .
H17N H 0.9228 0.4405 0.7295 0.072 Uiso 0.60 1 calc PR D 1
H18N H 1.0240 0.4180 0.7495 0.072 Uiso 0.60 1 calc PR D 1
H19N H 0.9385 0.4221 0.7379 0.072 Uiso 0.40 1 d PR D 2
H20N H 1.0446 0.4378 0.7476 0.072 Uiso 0.40 1 d PR D 2
C31 C 0.9703(8) 0.5443(4) 0.6754(4) 0.0414(19) Uiso 0.60 1 d PD E 1
H31 H 0.8978 0.5407 0.6708 0.050 Uiso 0.60 1 calc PR E 1
C32 C 0.9989(9) 0.6121(5) 0.6856(6) 0.055(3) Uiso 0.60 1 d PD E 1
H32C H 1.0701 0.6152 0.6866 0.065 Uiso 0.60 1 calc PR E 1
H32D H 0.9670 0.6361 0.6511 0.065 Uiso 0.60 1 calc PR E 1
C33 C 0.9765(16) 0.6440(10) 0.7385(7) 0.098(6) Uiso 0.60 1 d PD E 1
H33A H 1.0061 0.6861 0.7417 0.117 Uiso 0.60 1 calc PR E 1
H33B H 0.9051 0.6488 0.7353 0.117 Uiso 0.60 1 calc PR E 1
C34 C 1.0154(13) 0.6071(8) 0.7914(7) 0.101(5) Uiso 0.60 1 d PD E 1
H34A H 0.9894 0.6251 0.8248 0.121 Uiso 0.60 1 calc PR E 1
H34B H 1.0871 0.6123 0.7997 0.121 Uiso 0.60 1 calc PR E 1
C35 C 0.9913(12) 0.5322(8) 0.7887(6) 0.088(4) Uiso 0.60 1 d PD E 1
H35A H 1.0294 0.5107 0.8229 0.105 Uiso 0.60 1 calc PR E 1
H35B H 0.9212 0.5251 0.7888 0.105 Uiso 0.60 1 calc PR E 1
C36 C 1.0190(7) 0.5074(4) 0.7327(4) 0.047(2) Uiso 0.60 1 d PD E 1
H36 H 1.0915 0.5087 0.7360 0.057 Uiso 0.60 1 calc PR E 1
C31' C 1.0160(16) 0.5490(9) 0.6803(9) 0.066(5) Uiso 0.40 1 d P E 2
H31' H 1.0853 0.5453 0.7004 0.080 Uiso 0.40 1 calc PR E 2
C32' C 0.9917(11) 0.6229(7) 0.6650(7) 0.041(3) Uiso 0.40 1 d P E 2
H32E H 1.0444 0.6415 0.6470 0.049 Uiso 0.40 1 calc PR E 2
H32F H 0.9299 0.6264 0.6369 0.049 Uiso 0.40 1 calc PR E 2
C33' C 0.983(3) 0.6563(18) 0.7185(17) 0.123(12) Uiso 0.40 1 d P E 2
H33C H 0.9472 0.6953 0.7069 0.148 Uiso 0.40 1 calc PR E 2
H33D H 1.0501 0.6686 0.7370 0.148 Uiso 0.40 1 calc PR E 2
C34' C 0.9376(19) 0.6270(12) 0.7639(13) 0.101(7) Uiso 0.40 1 d P E 2
H34C H 0.8661 0.6315 0.7525 0.121 Uiso 0.40 1 calc PR E 2
H34D H 0.9573 0.6508 0.8005 0.121 Uiso 0.40 1 calc PR E 2
C35' C 0.9603(12) 0.5573(8) 0.7772(7) 0.052(3) Uiso 0.40 1 d P E 2
H35C H 0.9113 0.5390 0.7984 0.063 Uiso 0.40 1 calc PR E 2
H35D H 1.0256 0.5526 0.8015 0.063 Uiso 0.40 1 calc PR E 2
C36' C 0.9567(15) 0.5235(9) 0.7155(9) 0.073(5) Uiso 0.40 1 d P E 2
H36' H 0.8881 0.5265 0.6940 0.088 Uiso 0.40 1 calc PR E 2
N41 N 0.1848(15) 0.2928(10) 0.8155(10) 0.134(7) Uiso 0.50 1 d PD . .
H41A H 0.1744 0.3067 0.7781 0.201 Uiso 0.50 1 d PR . .
H41B H 0.1527 0.2562 0.8175 0.201 Uiso 0.50 1 d PR . .
N42 N 0.201(2) 0.4321(14) 0.7996(13) 0.193(11) Uiso 0.50 1 d PD . .
H42C H 0.2104 0.3959 0.7811 0.290 Uiso 0.50 1 d PR . .
H42D H 0.2515 0.4585 0.7972 0.290 Uiso 0.50 1 d PR . .
C41 C 0.152(4) 0.339(2) 0.8519(19) 0.26(2) Uiso 0.50 1 d PD . .
H41 H 0.0815 0.3437 0.8346 0.310 Uiso 0.50 1 calc PR . .
C42 C 0.151(3) 0.335(2) 0.9222(17) 0.25(2) Uiso 0.50 1 d PD . .
H42A H 0.2184 0.3247 0.9409 0.297 Uiso 0.50 1 calc PR . .
H42B H 0.1107 0.2981 0.9279 0.297 Uiso 0.50 1 calc PR . .
C43 C 0.115(3) 0.3913(14) 0.9612(15) 0.173(12) Uiso 0.50 1 d PD . .
H43A H 0.0434 0.3962 0.9493 0.207 Uiso 0.50 1 calc PR . .
H43B H 0.1270 0.3782 1.0026 0.207 Uiso 0.50 1 calc PR . .
C44 C 0.165(3) 0.4587(16) 0.9568(17) 0.192(14) Uiso 0.50 1 d PD . .
H44A H 0.2251 0.4591 0.9867 0.230 Uiso 0.50 1 calc PR . .
H44B H 0.1206 0.4899 0.9694 0.230 Uiso 0.50 1 calc PR . .
C45 C 0.195(3) 0.4854(18) 0.897(2) 0.25(2) Uiso 0.50 1 d PD . .
H45A H 0.2602 0.5057 0.9049 0.306 Uiso 0.50 1 calc PR . .
H45B H 0.1465 0.5152 0.8773 0.306 Uiso 0.50 1 calc PR . .
C46 C 0.1975(18) 0.4209(12) 0.8595(11) 0.120(7) Uiso 0.50 1 d PD . .
H46 H 0.2681 0.4110 0.8724 0.144 Uiso 0.50 1 calc PR . .
O31 O 0.1709(4) 0.2654(3) 0.6850(3) 0.099(2) Uani 1 1 d . . .
O32 O 0.7732(4) 0.4319(4) 0.7559(2) 0.108(2) Uani 1 1 d . . .
O33 O 0.2417(8) 0.7037(5) 0.6741(5) 0.088(3) Uiso 0.60 1 d P F 1
O33' O 0.2595(12) 0.6787(8) 0.6990(8) 0.092(4) Uiso 0.40 1 d P G 2
O34 O 0.8056(10) 0.2718(7) 0.7247(6) 0.121(4) Uiso 0.60 1 d P H 1
O34' O 0.8274(16) 0.3079(12) 0.7502(10) 0.137(7) Uiso 0.40 1 d P I 2
O35 O 0.3464(10) 0.5732(7) 0.7616(7) 0.230(6) Uiso 1 1 d . . .
O36 O 0.5000 0.5000 0.5000 0.164(5) Uiso 1 2 d S . .

loop_
_atom_site_aniso_label
_atom_site_aniso_U_11
_atom_site_aniso_U_22
_atom_site_aniso_U_33
_atom_site_aniso_U_23
_atom_site_aniso_U_13
_atom_site_aniso_U_12
Sb1 0.02046(11) 0.02313(13) 0.01667(12) 0.00290(9) 0.00724(9) -0.00349(9)
Sb2 0.02778(13) 0.01529(12) 0.02340(13) 0.00139(9) 0.00520(10) -0.00596(9)
V1 0.0242(3) 0.0137(3) 0.0212(3) -0.0009(2) 0.0073(2) -0.0004(2)
V2 0.0203(3) 0.0160(3) 0.0170(3) 0.0040(2) 0.0055(2) 0.0001(2)
V3 0.0202(3) 0.0181(3) 0.0149(3) -0.0008(2) 0.0063(2) -0.0018(2)
V4 0.0262(3) 0.0164(3) 0.0186(3) -0.0055(2) 0.0072(2) -0.0019(2)
V5 0.0182(3) 0.0194(3) 0.0174(3) -0.0004(2) 0.0075(2) -0.0003(2)
V6 0.0153(3) 0.0213(3) 0.0177(3) 0.0009(2) 0.0053(2) -0.0032(2)
V7 0.0145(2) 0.0190(3) 0.0160(3) 0.0018(2) 0.0037(2) 0.0005(2)
V8 0.0221(3) 0.0165(3) 0.0170(3) -0.0026(2) 0.0056(2) -0.0046(2)
V9 0.0174(3) 0.0406(4) 0.0379(4) 0.0067(3) 0.0013(3) 0.0041(3)
V10 0.0489(4) 0.0216(3) 0.0254(4) -0.0099(3) 0.0097(3) -0.0057(3)
O1 0.0301(13) 0.0216(13) 0.0241(14) 0.0057(11) 0.0090(11) -0.0085(11)
O2 0.0209(12) 0.0181(12) 0.0334(15) -0.0013(11) 0.0106(11) -0.0034(10)
O3 0.0349(14) 0.0233(13) 0.0209(13) 0.0035(11) 0.0120(11) 0.0041(11)
O4 0.0244(12) 0.0285(14) 0.0238(14) -0.0039(11) 0.0084(10) -0.0042(11)
O5 0.0311(13) 0.0211(13) 0.0194(13) 0.0026(10) 0.0014(10) -0.0064(11)
O6 0.0249(12) 0.0231(13) 0.0196(13) -0.0002(10) 0.0068(10) -0.0030(10)
O7 0.0256(12) 0.0185(12) 0.0250(14) -0.0039(10) 0.0095(10) -0.0031(10)
O8 0.0264(12) 0.0211(13) 0.0208(13) -0.0004(11) 0.0050(10) -0.0016(10)
O9 0.0509(18) 0.0175(14) 0.0441(19) -0.0006(13) 0.0145(15) 0.0056(13)
O10 0.0189(11) 0.0186(12) 0.0235(13) 0.0001(10) 0.0070(10) -0.0019(9)
O11 0.0367(15) 0.0301(15) 0.0292(16) 0.0151(12) 0.0065(12) 0.0031(12)
O12 0.0218(12) 0.0184(12) 0.0214(13) -0.0023(10) 0.0060(10) -0.0012(10)
O13 0.0240(12) 0.0213(13) 0.0205(13) 0.0006(10) 0.0084(10) -0.0021(10)
O14 0.0477(17) 0.0340(16) 0.0201(14) 0.0019(12) 0.0071(12) -0.0028(13)
O15 0.0221(12) 0.0210(12) 0.0188(13) 0.0000(10) 0.0053(10) 0.0003(10)
O16 0.0267(14) 0.0380(17) 0.0369(17) -0.0055(14) 0.0159(12) 0.0008(12)
O17 0.0185(12) 0.0505(19) 0.0352(17) -0.0002(14) 0.0086(11) -0.0099(12)
O18 0.0255(12) 0.0214(13) 0.0200(13) 0.0008(10) 0.0088(10) -0.0018(10)
O19 0.0180(11) 0.0330(15) 0.0225(13) 0.0033(11) 0.0043(10) 0.0023(11)
O20 0.0354(15) 0.0332(16) 0.0314(16) -0.0121(13) 0.0071(12) -0.0159(13)
O21 0.0212(15) 0.065(3) 0.088(3) 0.000(2) -0.0009(17) 0.0078(16)
O22 0.0418(16) 0.0245(14) 0.0271(15) -0.0099(12) 0.0122(12) -0.0034(12)
O23 0.076(2) 0.0306(17) 0.0351(19) -0.0140(14) 0.0027(17) -0.0124(17)
N1 0.066(3) 0.031(2) 0.036(2) -0.0084(17) 0.0219(19) 0.0039(19)
N2 0.050(2) 0.042(2) 0.0262(19) -0.0128(17) 0.0069(16) 0.0012(18)
C1 0.086(4) 0.030(2) 0.028(2) -0.0053(19) 0.013(2) -0.001(2)
C2 0.125(6) 0.042(3) 0.045(3) 0.001(3) 0.034(4) -0.003(3)
C3 0.188(10) 0.049(4) 0.048(4) 0.010(3) 0.010(5) 0.016(5)
C4 0.151(8) 0.053(4) 0.075(5) 0.017(4) 0.005(5) 0.023(5)
C5 0.088(5) 0.045(3) 0.057(4) -0.003(3) 0.001(3) 0.020(3)
C6 0.072(3) 0.031(2) 0.036(3) -0.004(2) 0.013(2) 0.001(2)
N11 0.061(3) 0.033(2) 0.039(2) -0.0066(17) 0.0188(19) 0.0039(19)
N12 0.054(2) 0.0255(18) 0.038(2) -0.0061(16) 0.0167(18) -0.0085(17)
C11 0.072(4) 0.044(3) 0.045(3) 0.003(2) 0.018(3) 0.004(3)
C12 0.091(5) 0.044(3) 0.060(4) 0.002(3) 0.019(3) 0.021(3)
C13 0.127(7) 0.060(4) 0.070(5) 0.021(4) 0.013(5) 0.020(4)
C14 0.155(9) 0.058(4) 0.080(6) 0.033(4) 0.032(6) 0.009(5)
C15 0.110(5) 0.036(3) 0.053(3) 0.005(3) 0.039(3) -0.008(3)
C16 0.078(4) 0.035(3) 0.052(3) 0.006(2) 0.024(3) -0.001(3)
N21 0.0264(16) 0.037(2) 0.042(2) 0.0027(17) 0.0136(15) 0.0047(15)
N22 0.045(2) 0.047(3) 0.067(3) 0.024(2) 0.009(2) 0.007(2)
C21 0.078(4) 0.051(4) 0.070(4) -0.010(3) 0.015(3) 0.004(3)
C22 0.101(6) 0.067(5) 0.081(5) -0.022(4) -0.010(4) 0.025(4)
C25 0.090(5) 0.043(4) 0.150(9) 0.015(5) -0.015(6) 0.003(4)
C26 0.061(4) 0.042(3) 0.089(5) 0.015(3) -0.005(3) -0.005(3)
N31 0.0253(16) 0.042(2) 0.039(2) -0.0031(17) 0.0015(15) -0.0030(15)
N32 0.049(2) 0.097(4) 0.031(2) 0.011(2) -0.0057(19) -0.009(3)
O31 0.067(3) 0.072(3) 0.150(6) 0.042(4) -0.005(3) 0.005(3)
O32 0.087(4) 0.179(7) 0.055(3) -0.001(4) 0.002(3) -0.017(4)

loop_
_atom_type_symbol
_atom_type_description
_atom_type_scat_dispersion_real
_atom_type_scat_dispersion_imag
_atom_type_scat_source
C C 0.0033 0.0016 'International Tables Vol C Tables 4.2.6.8 and 6.1.1.4'
H H 0.0000 0.0000 'International Tables Vol C Tables 4.2.6.8 and 6.1.1.4'
N N 0.0061 0.0033 'International Tables Vol C Tables 4.2.6.8 and 6.1.1.4'
O O 0.0106 0.0060 'International Tables Vol C Tables 4.2.6.8 and 6.1.1.4'
V V 0.3005 0.5294 'International Tables Vol C Tables 4.2.6.8 and 6.1.1.4'
Sb Sb -0.5866 1.5461 'International Tables Vol C Tables 4.2.6.8 and 6.1.1.4'

loop_
_geom_angle_atom_site_label_1
_geom_angle_atom_site_label_2
_geom_angle_atom_site_label_3
_geom_angle
_geom_angle_site_symmetry_1
_geom_angle_site_symmetry_3
_geom_angle_publ_flag
O2 Sb1 O5 91.61(11) . . ?
O2 Sb1 O1 96.59(11) . . ?
O5 Sb1 O1 94.32(11) . . ?
O3 Sb2 O1 95.89(11) . . ?
O3 Sb2 O4 95.89(12) . . ?
O1 Sb2 O4 97.55(11) . . ?
O9 V1 O6 111.45(15) . . ?
O9 V1 O8 107.06(15) . 3_666 ?
O6 V1 O8 90.50(11) . 3_666 ?
O9 V1 O7 109.51(14) . . ?
O6 V1 O7 138.92(11) . . ?
O8 V1 O7 80.42(11) 3_666 . ?
O9 V1 O4 104.56(15) . . ?
O6 V1 O4 78.10(11) . . ?
O8 V1 O4 148.38(12) 3_666 . ?
O7 V1 O4 88.97(11) . . ?
O9 V1 V4 110.06(13) . 3_666 ?
O6 V1 V4 122.25(8) . 3_666 ?
O8 V1 V4 39.29(8) 3_666 3_666 ?
O7 V1 V4 41.49(8) . 3_666 ?
O4 V1 V4 126.39(8) . 3_666 ?
O9 V1 V2 110.34(13) . . ?
O6 V1 V2 38.04(8) . . ?
O8 V1 V2 124.57(8) 3_666 . ?
O7 V1 V2 121.34(8) . . ?
O4 V1 V2 40.28(8) . . ?
V4 V1 V2 139.60(3) 3_666 . ?
O11 V2 O6 111.62(14) . . ?
O11 V2 O10 108.83(14) . . ?
O6 V2 O10 80.93(11) . . ?
O11 V2 O2 112.54(14) . . ?
O6 V2 O2 135.40(12) . . ?
O10 V2 O2 79.45(10) . . ?
O11 V2 O4 109.53(14) . . ?
O6 V2 O4 79.42(11) . . ?
O10 V2 O4 141.11(12) . . ?
O2 V2 O4 91.63(11) . . ?
O11 V2 V7 111.78(11) . . ?
O6 V2 V7 40.34(8) . . ?
O10 V2 V7 41.15(8) . . ?
O2 V2 V7 114.16(8) . . ?
O4 V2 V7 115.72(8) . . ?
O11 V2 V3 114.05(12) . . ?
O6 V2 V3 112.67(8) . . ?
O10 V2 V3 38.97(7) . . ?
O2 V2 V3 40.70(8) . . ?
O4 V2 V3 124.56(8) . . ?
V7 V2 V3 77.46(2) . . ?
O11 V2 V1 113.95(12) . . ?
O6 V2 V1 38.38(8) . . ?
O10 V2 V1 114.54(8) . . ?
O2 V2 V1 122.24(9) . . ?
O4 V2 V1 41.27(8) . . ?
V7 V2 V1 77.25(2) . . ?
V3 V2 V1 131.18(3) . . ?
O14 V3 O10 109.16(14) . . ?
O14 V3 O13 108.23(14) . . ?
O10 V3 O13 90.84(11) . . ?
O14 V3 O12 108.92(14) . . ?
O10 V3 O12 141.83(11) . . ?
O13 V3 O12 79.92(11) . . ?
O14 V3 O2 105.38(14) . . ?
O10 V3 O2 78.24(10) . . ?
O13 V3 O2 146.39(12) . . ?
O12 V3 O2 89.21(11) . . ?
O14 V3 V4 111.60(12) . . ?
O10 V3 V4 122.95(8) . . ?
O13 V3 V4 39.20(8) . . ?
O12 V3 V4 40.90(7) . . ?
O2 V3 V4 124.78(8) . . ?
O14 V3 V2 109.34(12) . . ?
O10 V3 V2 38.83(7) . . ?
O13 V3 V2 124.76(8) . . ?
O12 V3 V2 122.29(8) . . ?
O2 V3 V2 39.63(7) . . ?
V4 V3 V2 139.05(3) . . ?
O22 V4 O8 112.99(14) . . ?
O22 V4 O13 111.25(13) . . ?
O8 V4 O13 135.76(12) . . ?
O22 V4 O12 112.11(13) . . ?
O8 V4 O12 82.29(11) . . ?
O13 V4 O12 82.12(11) . . ?
O22 V4 O7 108.41(13) . 3_666 ?
O8 V4 O7 82.42(11) . 3_666 ?
O13 V4 O7 83.20(11) . 3_666 ?
O12 V4 O7 139.48(11) . 3_666 ?
O22 V4 V8 113.73(11) . . ?
O8 V4 V8 115.85(9) . . ?
O13 V4 V8 40.98(8) . . ?
O12 V4 V8 116.23(8) . . ?
O7 V4 V8 42.43(8) 3_666 . ?
O22 V4 V5 116.50(11) . . ?
O8 V4 V5 40.48(8) . . ?
O13 V4 V5 116.12(8) . . ?
O12 V4 V5 42.15(7) . . ?
O7 V4 V5 116.72(8) 3_666 . ?
V8 V4 V5 129.77(3) . . ?
O22 V4 V1 113.75(11) . 3_666 ?
O8 V4 V1 40.52(8) . 3_666 ?
O13 V4 V1 117.12(8) . 3_666 ?
O12 V4 V1 116.74(8) . 3_666 ?
O7 V4 V1 42.27(8) 3_666 3_666 ?
V8 V4 V1 81.03(2) . 3_666 ?
V5 V4 V1 78.76(2) . 3_666 ?
O22 V4 V3 116.27(11) . . ?
O8 V4 V3 115.28(8) . . ?
O13 V4 V3 40.59(8) . . ?
O12 V4 V3 41.72(7) . . ?
O7 V4 V3 116.80(8) 3_666 . ?
V8 V4 V3 78.62(2) . . ?
V5 V4 V3 80.23(2) . . ?
V1 V4 V3 129.97(3) 3_666 . ?
O16 V5 O8 108.06(14) . . ?
O16 V5 O15 110.21(14) . . ?
O8 V5 O15 90.05(11) . . ?
O16 V5 O12 107.64(14) . . ?
O8 V5 O12 80.66(11) . . ?
O15 V5 O12 142.06(11) . . ?
O16 V5 O5 106.24(14) . . ?
O8 V5 O5 145.69(12) . . ?
O15 V5 O5 78.79(11) . . ?
O12 V5 O5 88.44(11) . . ?
O16 V5 V4 109.71(11) . . ?
O8 V5 V4 39.43(8) . . ?
O15 V5 V4 123.17(8) . . ?
O12 V5 V4 41.56(7) . . ?
O5 V5 V4 124.92(8) . . ?
O16 V5 V6 111.32(11) . . ?
O8 V5 V6 123.66(8) . . ?
O15 V5 V6 39.08(8) . . ?
O12 V5 V6 121.51(8) . . ?
O5 V5 V6 39.85(8) . . ?
V4 V5 V6 138.97(3) . . ?
O17 V6 O18 110.55(14) . 3_666 ?
O17 V6 O15 109.76(15) . . ?
O18 V6 O15 81.00(11) 3_666 . ?
O17 V6 O5 111.73(14) . . ?
O18 V6 O5 137.38(11) 3_666 . ?
O15 V6 O5 80.13(11) . . ?
O17 V6 O3 109.47(15) . . ?
O18 V6 O3 78.26(11) 3_666 . ?
O15 V6 O3 139.98(11) . . ?
O5 V6 O3 92.60(12) . . ?
O17 V6 V7 112.44(12) . 3_666 ?
O18 V6 V7 40.15(8) 3_666 3_666 ?
O15 V6 V7 41.26(8) . 3_666 ?
O5 V6 V7 115.14(8) . 3_666 ?
O3 V6 V7 113.88(8) . 3_666 ?
O17 V6 V5 114.92(12) . . ?
O18 V6 V5 113.65(8) 3_666 . ?
O15 V6 V5 39.70(8) . . ?
O5 V6 V5 40.57(8) . . ?
O3 V6 V5 124.25(9) . . ?
V7 V6 V5 78.20(2) 3_666 . ?
O17 V6 V8 112.70(12) . 3_666 ?
O18 V6 V8 38.21(8) 3_666 3_666 ?
O15 V6 V8 114.36(8) . 3_666 ?
O5 V6 V8 123.58(9) . 3_666 ?
O3 V6 V8 40.31(8) . 3_666 ?
V7 V6 V8 76.69(2) 3_666 3_666 ?
V5 V6 V8 131.65(2) . 3_666 ?
O19 V7 O18 107.09(13) . . ?
O19 V7 O6 108.97(13) . . ?
O18 V7 O6 143.93(11) . . ?
O19 V7 O10 105.48(12) . . ?
O18 V7 O10 90.60(11) . . ?
O6 V7 O10 80.59(11) . . ?
O19 V7 O15 105.03(12) . 3_666 ?
O18 V7 O15 80.62(11) . 3_666 ?
O6 V7 O15 89.44(11) . 3_666 ?
O10 V7 O15 149.49(11) . 3_666 ?
O19 V7 V2 107.63(10) . . ?
O18 V7 V2 126.17(8) . . ?
O6 V7 V2 40.27(8) . . ?
O10 V7 V2 40.89(8) . . ?
O15 V7 V2 126.61(8) 3_666 . ?
O19 V7 V6 106.80(10) . 3_666 ?
O18 V7 V6 40.36(8) . 3_666 ?
O6 V7 V6 124.63(8) . 3_666 ?
O10 V7 V6 127.34(8) . 3_666 ?
O15 V7 V6 40.67(8) 3_666 3_666 ?
V2 V7 V6 145.56(3) . 3_666 ?
O20 V8 O13 105.66(14) . . ?
O20 V8 O18 112.56(14) . . ?
O13 V8 O18 91.34(11) . . ?
O20 V8 O7 107.39(14) . 3_666 ?
O13 V8 O7 81.79(11) . 3_666 ?
O18 V8 O7 139.83(11) . 3_666 ?
O20 V8 O3 106.15(14) . 3_666 ?
O13 V8 O3 148.17(12) . 3_666 ?
O18 V8 O3 77.48(11) . 3_666 ?
O7 V8 O3 87.79(11) 3_666 3_666 ?
O20 V8 V4 108.89(12) . . ?
O13 V8 V4 40.10(8) . . ?
O18 V8 V4 123.14(8) . . ?
O7 V8 V4 41.90(8) 3_666 . ?
O3 V8 V4 125.05(8) 3_666 . ?
O20 V8 V6 111.76(11) . 3_666 ?
O13 V8 V6 125.35(8) . 3_666 ?
O18 V8 V6 38.00(8) . 3_666 ?
O7 V8 V6 120.70(8) 3_666 3_666 ?
O3 V8 V6 39.73(8) 3_666 3_666 ?
V4 V8 V6 139.33(3) . 3_666 ?
O21 V9 N21 98.2(2) . . ?
O21 V9 O19 177.61(19) . . ?
N21 V9 O19 82.04(12) . . ?
O21 V9 N32 98.5(2) . . ?
N21 V9 N32 163.25(17) . . ?
O19 V9 N32 81.30(15) . . ?
O21 V9 N31 96.29(19) . . ?
N21 V9 N31 96.42(15) . . ?
O19 V9 N31 86.03(13) . . ?
N32 V9 N31 80.7(2) . . ?
O21 V9 N22 95.5(2) . . ?
N21 V9 N22 81.36(18) . . ?
O19 V9 N22 82.18(15) . . ?
N32 V9 N22 98.1(2) . . ?
N31 V9 N22 168.20(16) . . ?
O23 V10 O22 177.19(18) . . ?
O23 V10 N12 94.92(18) . . ?
O22 V10 N12 85.88(13) . . ?
O23 V10 N2 96.76(18) . . ?
O22 V10 N2 85.80(14) . . ?
N12 V10 N2 97.23(16) . . ?
O23 V10 N1 96.39(18) . . ?
O22 V10 N1 82.85(15) . . ?
N12 V10 N1 168.67(16) . . ?
N2 V10 N1 80.85(16) . . ?
O23 V10 N11 94.13(19) . . ?
O22 V10 N11 83.32(14) . . ?
N12 V10 N11 81.32(16) . . ?
N2 V10 N11 169.09(16) . . ?
N1 V10 N11 98.43(17) . . ?
Sb2 O1 Sb1 130.27(13) . . ?
V2 O2 Sb1 140.93(14) . . ?
V2 O2 V3 99.67(11) . . ?
Sb1 O2 V3 119.29(13) . . ?
Sb2 O3 V6 138.71(15) . . ?
Sb2 O3 V8 121.32(14) . 3_666 ?
V6 O3 V8 99.96(12) . 3_666 ?
Sb2 O4 V2 140.58(15) . . ?
Sb2 O4 V1 120.41(14) . . ?
V2 O4 V1 98.45(11) . . ?
V6 O5 Sb1 139.41(15) . . ?
V6 O5 V5 99.58(12) . . ?
Sb1 O5 V5 120.98(13) . . ?
V2 O6 V7 99.39(12) . . ?
V2 O6 V1 103.59(12) . . ?
V7 O6 V1 149.41(15) . . ?
V4 O7 V8 95.67(12) 3_666 3_666 ?
V4 O7 V1 96.24(11) 3_666 . ?
V8 O7 V1 147.12(14) 3_666 . ?
V4 O8 V5 100.09(12) . . ?
V4 O8 V1 100.19(12) . 3_666 ?
V5 O8 V1 148.18(15) . 3_666 ?
V2 O10 V3 102.21(11) . . ?
V2 O10 V7 97.96(12) . . ?
V3 O10 V7 146.34(14) . . ?
V4 O12 V5 96.29(11) . . ?
V4 O12 V3 97.38(11) . . ?
V5 O12 V3 146.38(14) . . ?
V4 O13 V8 98.92(12) . . ?
V4 O13 V3 100.21(12) . . ?
V8 O13 V3 146.05(15) . . ?
V6 O15 V7 98.06(12) . 3_666 ?
V6 O15 V5 101.21(12) . . ?
V7 O15 V5 146.58(14) 3_666 . ?
V7 O18 V6 99.48(12) . 3_666 ?
V7 O18 V8 148.22(15) . . ?
V6 O18 V8 103.79(12) 3_666 . ?
V7 O19 V9 151.75(17) . . ?
V4 O22 V10 141.72(17) . . ?
C1 N1 V10 107.1(3) . . ?
C6 N2 V10 110.3(3) . . ?
N1 C1 C6 107.3(4) . . ?
N1 C1 C2 113.6(5) . . ?
C6 C1 C2 111.6(4) . . ?
C3 C2 C1 110.6(6) . . ?
C4 C3 C2 111.0(6) . . ?
C5 C4 C3 111.4(6) . . ?
C4 C5 C6 112.7(7) . . ?
N2 C6 C5 113.5(5) . . ?
N2 C6 C1 108.2(4) . . ?
C5 C6 C1 111.2(5) . . ?
C11 N11 V10 109.3(3) . . ?
C16 N12 V10 107.7(3) . . ?
N11 C11 C16 108.8(5) . . ?
N11 C11 C12 112.8(5) . . ?
C16 C11 C12 112.1(5) . . ?
C13 C12 C11 111.6(6) . . ?
C12 C13 C14 111.8(7) . . ?
C15 C14 C13 112.8(6) . . ?
C14 C15 C16 111.0(6) . . ?
N12 C16 C11 108.7(4) . . ?
N12 C16 C15 114.1(5) . . ?
C11 C16 C15 112.1(5) . . ?
C21 N21 V9 108.6(4) . . ?
C26 N22 V9 110.0(4) . . ?
C26 C21 N21 111.2(5) . . ?
C26 C21 C22 116.1(7) . . ?
N21 C21 C22 112.7(6) . . ?
C23' C22 C21 109.6(10) . . ?
C23' C22 C23 22.4(10) . . ?
C21 C22 C23 110.8(11) . . ?
C24 C23 C22 118.6(17) . . ?
C25 C24 C23 110.2(17) . . ?
C24 C25 C26 116.4(11) . . ?
C24 C25 C24' 24.0(10) . . ?
C26 C25 C24' 109.5(9) . . ?
N22 C26 C21 111.0(5) . . ?
N22 C26 C25 115.1(6) . . ?
C21 C26 C25 112.1(7) . . ?
C24' C23' C22 110.6(16) . . ?
C23' C24' C25 119.2(14) . . ?
C31' N31 C31 24.3(7) . . ?
C31' N31 V9 113.0(8) . . ?
C31 N31 V9 107.2(4) . . ?
C36 N32 C36' 32.8(7) . . ?
C36 N32 V9 111.0(5) . . ?
C36' N32 V9 104.0(7) . . ?
N31 C31 C32 115.7(8) . . ?
N31 C31 C36 107.6(6) . . ?
C32 C31 C36 106.5(8) . . ?
C33 C32 C31 118.8(12) . . ?
C34 C33 C32 110.1(15) . . ?
C33 C34 C35 116.5(15) . . ?
C36 C35 C34 107.2(12) . . ?
N32 C36 C35 109.8(9) . . ?
N32 C36 C31 105.3(7) . . ?
C35 C36 C31 114.1(9) . . ?
C36' C31' N31 109.3(16) . . ?
C36' C31' C32' 112.9(17) . . ?
N31 C31' C32' 108.1(13) . . ?
C33' C32' C31' 109(2) . . ?
C32' C33' C34' 121(3) . . ?
C33' C34' C35' 117(2) . . ?
C34' C35' C36' 106.5(17) . . ?
C31' C36' C35' 115.1(17) . . ?
C31' C36' N32 107.2(15) . . ?
C35' C36' N32 112.2(14) . . ?
N41 C41 C42 128(4) . . ?
N41 C41 C46 125(3) . . ?
C42 C41 C46 91(3) . . ?
C41 C42 C43 125(3) . . ?
C44 C43 C42 116(3) . . ?
C43 C44 C45 123(3) . . ?
C44 C45 C46 101(3) . . ?
N42 C46 C45 113(3) . . ?
N42 C46 C41 98(2) . . ?
C45 C46 C41 144(3) . . ?

loop_
_geom_bond_atom_site_label_1
_geom_bond_atom_site_label_2
_geom_bond_distance
_geom_bond_site_symmetry_2
_geom_bond_publ_flag
Sb1 O2 1.966(2) . ?
Sb1 O5 1.967(3) . ?
Sb1 O1 1.969(3) . ?
Sb2 O3 1.929(3) . ?
Sb2 O1 1.946(3) . ?
Sb2 O4 1.946(3) . ?
V1 O9 1.599(3) . ?
V1 O6 1.929(3) . ?
V1 O8 1.932(3) 3_666 ?
V1 O7 1.981(3) . ?
V1 O4 2.014(3) . ?
V1 V4 2.9270(9) 3_666 ?
V1 V2 3.0203(9) . ?
V2 O11 1.625(3) . ?
V2 O6 1.915(3) . ?
V2 O10 1.932(3) . ?
V2 O2 1.948(3) . ?
V2 O4 1.974(3) . ?
V2 V7 2.9226(8) . ?
V2 V3 3.0112(9) . ?
V3 O14 1.609(3) . ?
V3 O10 1.937(3) . ?
V3 O13 1.951(3) . ?
V3 O12 1.980(3) . ?
V3 O2 1.992(3) . ?
V3 V4 2.9507(9) . ?
V4 O22 1.673(3) . ?
V4 O8 1.883(3) . ?
V4 O13 1.895(3) . ?
V4 O12 1.948(3) . ?
V4 O7 1.951(3) 3_666 ?
V4 V8 2.9067(9) . ?
V4 V5 2.9189(9) . ?
V4 V1 2.9270(9) 3_666 ?
V5 O16 1.612(3) . ?
V5 O8 1.925(3) . ?
V5 O15 1.954(3) . ?
V5 O12 1.971(3) . ?
V5 O5 1.979(3) . ?
V5 V6 3.0004(9) . ?
V6 O17 1.620(3) . ?
V6 O18 1.923(3) 3_666 ?
V6 O15 1.928(3) . ?
V6 O5 1.950(3) . ?
V6 O3 1.969(3) . ?
V6 V7 2.9295(9) 3_666 ?
V6 V8 3.0341(9) 3_666 ?
V7 O19 1.644(2) . ?
V7 O18 1.915(3) . ?
V7 O6 1.918(3) . ?
V7 O10 1.942(3) . ?
V7 O15 1.951(3) 3_666 ?
V7 V6 2.9295(9) 3_666 ?
V8 O20 1.612(3) . ?
V8 O13 1.930(3) . ?
V8 O18 1.932(3) . ?
V8 O7 1.971(3) 3_666 ?
V8 O3 1.993(3) 3_666 ?
V8 V6 3.0341(9) 3_666 ?
V9 O21 1.601(3) . ?
V9 N21 2.100(4) . ?
V9 O19 2.116(3) . ?
V9 N32 2.118(5) . ?
V9 N31 2.127(4) . ?
V9 N22 2.134(5) . ?
V10 O23 1.600(3) . ?
V10 O22 2.105(3) . ?
V10 N12 2.117(4) . ?
V10 N2 2.124(4) . ?
V10 N1 2.124(4) . ?
V10 N11 2.135(4) . ?
O3 V8 1.993(3) 3_666 ?
O7 V4 1.951(3) 3_666 ?
O7 V8 1.971(3) 3_666 ?
O8 V1 1.932(3) 3_666 ?
O15 V7 1.951(3) 3_666 ?
O18 V6 1.923(3) 3_666 ?
N1 C1 1.482(7) . ?
N2 C6 1.482(7) . ?
C1 C6 1.515(7) . ?
C1 C2 1.531(8) . ?
C2 C3 1.520(11) . ?
C3 C4 1.519(12) . ?
C4 C5 1.495(11) . ?
C5 C6 1.507(8) . ?
N11 C11 1.482(7) . ?
N12 C16 1.464(7) . ?
C11 C16 1.511(9) . ?
C11 C12 1.529(8) . ?
C12 C13 1.502(10) . ?
C13 C14 1.515(12) . ?
C14 C15 1.504(10) . ?
C15 C16 1.535(8) . ?
N21 C21 1.477(7) . ?
N22 C26 1.444(9) . ?
C21 C26 1.475(10) . ?
C21 C22 1.531(10) . ?
C22 C23' 1.51(2) . ?
C22 C23 1.63(3) . ?
C23 C24 1.61(3) . ?
C24 C25 1.36(2) . ?
C25 C26 1.533(9) . ?
C25 C24' 1.66(2) . ?
C23' C24' 1.37(3) . ?
N31 C31' 1.472(19) . ?
N31 C31 1.483(9) . ?
N32 C36 1.419(10) . ?
N32 C36' 1.73(2) . ?
C31 C32 1.485(12) . ?
C31 C36 1.564(13) . ?
C32 C33 1.459(15) . ?
C33 C34 1.455(15) . ?
C34 C35 1.61(2) . ?
C35 C36 1.488(13) . ?
C31' C36' 1.35(3) . ?
C31' C32' 1.61(2) . ?
C32' C33' 1.43(4) . ?
C33' C34' 1.44(4) . ?
C34' C35' 1.52(3) . ?
C35' C36' 1.57(2) . ?
N41 C41 1.40(3) . ?
N42 C46 1.40(3) . ?
C41 C42 1.61(2) . ?
C41 C46 1.83(5) . ?
C42 C43 1.61(2) . ?
C43 C44 1.59(2) . ?
C44 C45 1.59(5) . ?
C45 C46 1.61(2) . ?
